data_7708976
loop_
_publ_author_name
'Piyasaengthong, Akkharadet'
'Williams, Luke J.'
'Yufit, Dmitry S.'
'Walton, James W.'

_publ_section_title
;
 Novel ruthenium complexes bearing bipyridine-based and N-heterocyclic
 carbene-supported pyridine (NCN) ligands: the influence of ligands on
 catalytic transfer hydrogenation of ketones.
;
_journal_issue 1
_journal_name_full 'Dalton transactions (Cambridge, England : 2003)'
_journal_page_first 340
_journal_page_last 351
_journal_paper_doi 10.1039/d1dt03240b
_journal_volume 51
_journal_year 2021
_chemical_formula_moiety 'C25 H29 N4 Ru, C H2 Cl2, F6 P'
_chemical_formula_sum 'C26 H31 Cl2 F6 N4 P Ru'
_chemical_formula_weight 716.49
_space_group_crystal_system monoclinic
_space_group_IT_number 14
_space_group_name_Hall '-P 2ybc'
_space_group_name_H-M_alt 'P 1 21/c 1'
_atom_sites_solution_hydrogens mixed
_atom_sites_solution_primary dual
_audit_creation_date 2020-08-27
_audit_creation_method
;
Olex2 1.3-beta
(compiled 2020.07.31 svn.rc2a77460 for OlexSys, GUI svn.r6145)
;
_audit_update_record
;
2021-07-27 deposited with the CCDC.	2021-11-24 downloaded from the CCDC.
;
_cell_angle_alpha 90
_cell_angle_beta 94.3000(10)
_cell_angle_gamma 90
_cell_formula_units_Z 4
_cell_length_a 12.6371(4)
_cell_length_b 14.0622(5)
_cell_length_c 16.8293(6)
_cell_measurement_reflns_used 9882
_cell_measurement_temperature 120.0
_cell_measurement_theta_max 30.63
_cell_measurement_theta_min 2.17
_cell_volume 2982.24(18)
_computing_cell_refinement 'SAINT V8.40A (Bruker, 2019)'
_computing_data_collection 'APEX3 v.2017.3_0 (Bruker AXS, 2017)'
_computing_data_reduction 'SAINT V8.40A (Bruker, 2019)'
_computing_molecular_graphics 'Olex2 1.3-beta (Dolomanov et al., 2009)'
_computing_publication_material 'Olex2 1.3-beta (Dolomanov et al., 2009)'
_computing_structure_refinement 'SHELXL 2017/1 (Sheldrick, 2015)'
_computing_structure_solution 'SHELXT 2014/5 (Sheldrick, 2014)'
_diffrn_ambient_temperature 120.0
_diffrn_detector 'Bruker PHOTON III MM CPAD'
_diffrn_detector_area_resol_mean 7.4
_diffrn_detector_type 'CPA sensor'
_diffrn_measured_fraction_theta_full 0.999
_diffrn_measured_fraction_theta_max 0.999
_diffrn_measurement_device '3-circle diffractometer'
_diffrn_measurement_device_type 'Bruker D8 Venture'
_diffrn_measurement_method '\w- and \f-scan'
_diffrn_radiation_monochromator 'focusing mirrors'
_diffrn_radiation_probe x-ray
_diffrn_radiation_type 'Mo K\a'
_diffrn_radiation_wavelength 0.71073
_diffrn_reflns_av_R_equivalents 0.0501
_diffrn_reflns_av_unetI/netI 0.0445
_diffrn_reflns_Laue_measured_fraction_full 0.999
_diffrn_reflns_Laue_measured_fraction_max 0.999
_diffrn_reflns_limit_h_max 17
_diffrn_reflns_limit_h_min -17
_diffrn_reflns_limit_k_max 19
_diffrn_reflns_limit_k_min -19
_diffrn_reflns_limit_l_max 23
_diffrn_reflns_limit_l_min -23
_diffrn_reflns_number 44067
_diffrn_reflns_point_group_measured_fraction_full 0.999
_diffrn_reflns_point_group_measured_fraction_max 0.999
_diffrn_reflns_theta_full 25.242
_diffrn_reflns_theta_max 30.000
_diffrn_reflns_theta_min 2.170
_diffrn_source 'microfocus sealed X-ray tube'
_diffrn_source_current 1.4
_diffrn_source_power 0.07
_diffrn_source_type 'Incoatec I\mS 3.0 microsource'
_diffrn_source_voltage 50.0
_diffrn_standards_number 0
_exptl_absorpt_coefficient_mu 0.820
_exptl_absorpt_correction_T_max 0.7462
_exptl_absorpt_correction_T_min 0.6392
_exptl_absorpt_correction_type multi-scan
_exptl_absorpt_process_details
;
SADABS-2016/2 (Bruker,2016/2) was used for absorption correction.
wR2(int) was 0.0607 before and 0.0488 after correction.
The Ratio of minimum to maximum transmission is 0.8566.
The \l/2 correction factor is Not present.
;
_exptl_crystal_colour 'clear dark orange'
_exptl_crystal_colour_lustre clear
_exptl_crystal_colour_modifier dark
_exptl_crystal_colour_primary orange
_exptl_crystal_density_diffrn 1.596
_exptl_crystal_description block
_exptl_crystal_F_000 1448
_exptl_crystal_size_max 0.15
_exptl_crystal_size_mid 0.14
_exptl_crystal_size_min 0.08
_refine_diff_density_max 1.542
_refine_diff_density_min -1.135
_refine_diff_density_rms 0.122
_refine_ls_extinction_method none
_refine_ls_goodness_of_fit_ref 1.075
_refine_ls_hydrogen_treatment constr
_refine_ls_matrix_type full
_refine_ls_number_parameters 457
_refine_ls_number_reflns 8700
_refine_ls_number_restraints 114
_refine_ls_restrained_S_all 1.077
_refine_ls_R_factor_all 0.0901
_refine_ls_R_factor_gt 0.0662
_refine_ls_shift/su_max 0.001
_refine_ls_shift/su_mean 0.000
_refine_ls_structure_factor_coef Fsqd
_refine_ls_weighting_details 'w=1/[\s^2^(Fo^2^)+(0.0700P)^2^+8.6800P] where P=(Fo^2^+2Fc^2^)/3'
_refine_ls_weighting_scheme calc
_refine_ls_wR_factor_gt 0.1594
_refine_ls_wR_factor_ref 0.1721
_reflns_Friedel_coverage 0.000
_reflns_number_gt 6563
_reflns_number_total 8700
_reflns_threshold_expression 'I > 2\s(I)'
_cod_data_source_file d1dt03240b2.cif
_cod_data_source_block 5_20srv194
_cod_depositor_comments
;
The following automatic conversions were performed:

data item '_diffrn_radiation_probe' value 'X-ray' was changed to
'x-ray' in accordance with the
/home/data/users/saulius/crontab/automatic-downloads/rss-feeds/RSC/lib/dictionaries/cif_core.dic
dictionary named 'cif_core.dic' version 2.4.2 last updated on
2011-04-26.

Automatic conversion script
Id: cif_fix_values 7556 2019-12-06 15:28:31Z antanas 

 Adding full bibliography for 7708973--7708976.cif.
;
_cod_database_code 7708976
_shelx_shelxl_version_number 2017/1
_shelx_space_group_comment
;
The symmetry employed for this shelxl refinement is uniquely defined
by the following loop, which should always be used as a source of
symmetry information in preference to the above space-group names.
They are only intended as comments.
;
_shelx_estimated_absorpt_t_max 0.937
_shelx_estimated_absorpt_t_min 0.887
_computing_bruker_data_scaling 'SADABS V2012/1 (Bruker AXS Inc.)'
_olex2_refinement_description
;
1. Fixed Uiso
 At 1.2 times of:
  All C(H) groups, All C(H,H) groups
 At 1.5 times of:
  All C(H,H,H) groups
2. Restrained distances
 P1A-F6A \\sim P1-F2 \\sim P1A-F2A \\sim P1A-F5A \\sim P1-F5 \\sim P1-F3 \\sim
P1A-F3A \\sim P1-F6 \\sim P1-F4
 \\sim P1-F1 \\sim P1A-F1 \\sim P1A-F4A
 with sigma of 0.003
3. Uiso/Uaniso restraints and constraints
Uanis(C21) \\sim Ueq, Uanis(F3A) \\sim Ueq, Uanis(F3) \\sim Ueq, Uanis(F4A)
\\sim Ueq, Uanis(C23) \\sim Ueq, Uanis(C22A) \\sim Ueq, Uanis(C22) \\sim Ueq,
Uanis(C21A) \\sim Ueq: with sigma of 0.01 and sigma for terminal atoms of 0.02
4. Others
 Fixed Sof: C18(0.5) C19(0.5) C20(0.5) C16(0.5) C17(0.5) C23(0.5) H23A(0.5)
 H23B(0.5) H23C(0.5) C24(0.5) H24A(0.5) H24B(0.5) H24C(0.5) C25(0.5) H25A(0.5)
 H25B(0.5) H25C(0.5) C21(0.5) H21A(0.5) H21B(0.5) H21C(0.5) C22(0.5) H22A(0.5)
 H22B(0.5) H22C(0.5) C18A(0.5) C19A(0.5) C20A(0.5) C16A(0.5) C17A(0.5)
 C23A(0.5) H23D(0.5) H23E(0.5) H23F(0.5) C24A(0.5) H24D(0.5) H24E(0.5)
 H24F(0.5) C25A(0.5) H25D(0.5) H25E(0.5) H25F(0.5) C21A(0.5) H21D(0.5)
 H21E(0.5) H21F(0.5) C22A(0.5) H22D(0.5) H22E(0.5) H22F(0.5) P1(0.5) P1A(0.5)
 F2(0.5) F2A(0.5) F3(0.5) F3A(0.5) F4(0.5) F4A(0.5) F5(0.5) F5A(0.5) F6(0.5)
 F6A(0.5)
5.a Riding coordinates:
 C23(H23A,H23B,H23C), C24(H24A,H24B,H24C), C25(H25A,H25B,H25C), C21(H21A,H21B,
 H21C), C22(H22A,H22B,H22C), C23A(H23D,H23E,H23F), C24A(H24D,H24E,H24F),
 C25A(H25D,H25E,H25F), C21A(H21D,H21E,H21F), C22A(H22D,H22E,H22F)
5.b Secondary CH2 refined with riding coordinates:
 C6(H6A,H6B), C10(H10A,H10B), C1S(H1SA,H1SB)
5.c Aromatic/amide H refined with riding coordinates:
 C1(H1), C2(H2), C3(H3), C4(H4), C8(H8), C9(H9), C12(H12), C13(H13), C14(H14),
 C15(H15)
5.d Cp* refined as free rotating group:
 C18(C19,C20,C16,C17,C23,C24,C25,C21,C22), C18A(C19A,C20A,C16A,C17A,C23A,C24A,
 C25A,C21A,C22A)
;
_olex2_submission_special_instructions 'No special instructions were received'

loop_
_space_group_symop_operation_xyz
'x, y, z'
'-x, y+1/2, -z+1/2'
'-x, -y, -z'
'x, -y-1/2, z-1/2'

loop_
_atom_site_label
_atom_site_type_symbol
_atom_site_fract_x
_atom_site_fract_y
_atom_site_fract_z
_atom_site_U_iso_or_equiv
_atom_site_adp_type
_atom_site_occupancy
_atom_site_site_symmetry_order
_atom_site_calc_flag
_atom_site_refinement_flags_posn
_atom_site_refinement_flags_adp
_atom_site_refinement_flags_occupancy
_atom_site_disorder_assembly
_atom_site_disorder_group
Ru1 Ru 0.73566(3) 0.32363(3) 0.39965(2) 0.02902(11) Uani 1 1 d . . . . .
N1 N 0.6153(3) 0.3535(2) 0.30544(19) 0.0277(7) Uani 1 1 d . . . . .
N2 N 0.7698(3) 0.5050(3) 0.3107(2) 0.0371(8) Uani 1 1 d . . . . .
N3 N 0.7875(3) 0.5305(3) 0.4356(2) 0.0419(9) Uani 1 1 d . . . . .
N4 N 0.6473(3) 0.3858(3) 0.4920(2) 0.0329(8) Uani 1 1 d . . . . .
C1 C 0.5207(4) 0.3097(3) 0.3056(2) 0.0320(9) Uani 1 1 d . . . . .
H1 H 0.507621 0.271197 0.350252 0.038 Uiso 1 1 calc R U . . .
C2 C 0.4410(4) 0.3173(3) 0.2445(3) 0.0369(9) Uani 1 1 d . . . . .
H2 H 0.375461 0.284887 0.247221 0.044 Uiso 1 1 calc R U . . .
C3 C 0.4600(4) 0.3737(3) 0.1794(3) 0.0396(10) Uani 1 1 d . . . . .
H3 H 0.407357 0.380652 0.136453 0.048 Uiso 1 1 calc R U . . .
C4 C 0.5562(4) 0.4193(3) 0.1781(2) 0.0379(10) Uani 1 1 d . . . . .
H4 H 0.570111 0.458710 0.134202 0.045 Uiso 1 1 calc R U . . .
C5 C 0.6331(4) 0.4078(3) 0.2409(2) 0.0303(8) Uani 1 1 d . . . . .
C6 C 0.7398(4) 0.4527(3) 0.2376(3) 0.0354(9) Uani 1 1 d . . . . .
H6A H 0.793328 0.402817 0.229781 0.043 Uiso 1 1 calc R U . . .
H6B H 0.738670 0.496701 0.191574 0.043 Uiso 1 1 calc R U . . .
C7 C 0.7735(3) 0.4597(3) 0.3809(3) 0.0342(9) Uani 1 1 d . . . . .
C8 C 0.7804(4) 0.6036(3) 0.3204(4) 0.0449(12) Uani 1 1 d . . . . .
H8 H 0.780391 0.650223 0.279498 0.054 Uiso 1 1 calc R U . . .
C9 C 0.7905(4) 0.6187(4) 0.3995(4) 0.0489(13) Uani 1 1 d . . . . .
H9 H 0.798223 0.678474 0.425607 0.059 Uiso 1 1 calc R U . . .
C10 C 0.7830(4) 0.5091(4) 0.5199(3) 0.0468(12) Uani 1 1 d . . . . .
H10A H 0.790076 0.568941 0.550855 0.056 Uiso 1 1 calc R U . . .
H10B H 0.843490 0.467526 0.537531 0.056 Uiso 1 1 calc R U . . .
C11 C 0.6810(4) 0.4607(4) 0.5370(3) 0.0396(10) Uani 1 1 d . . . . .
C12 C 0.6248(5) 0.4927(4) 0.6000(3) 0.0467(12) Uani 1 1 d . . . . .
H12 H 0.649297 0.546648 0.629960 0.056 Uiso 1 1 calc R U . . .
C13 C 0.5349(5) 0.4467(4) 0.6190(3) 0.0514(14) Uani 1 1 d . . . . .
H13 H 0.496837 0.467747 0.662275 0.062 Uiso 1 1 calc R U . . .
C14 C 0.5005(4) 0.3697(4) 0.5742(3) 0.0442(12) Uani 1 1 d . . . . .
H14 H 0.438248 0.336293 0.586004 0.053 Uiso 1 1 calc R U . . .
C15 C 0.5587(4) 0.3413(4) 0.5112(3) 0.0371(10) Uani 1 1 d . . . . .
H15 H 0.534544 0.287874 0.480355 0.045 Uiso 1 1 calc R U . . .
C18 C 0.7294(4) 0.1599(4) 0.4196(3) 0.040(3) Uani 0.5 1 d G . P A 1
C19 C 0.7996(4) 0.2016(4) 0.4796(3) 0.045(4) Uani 0.5 1 d G . P A 1
C20 C 0.8839(4) 0.2451(4) 0.4417(3) 0.042(3) Uani 0.5 1 d G . P A 1
C16 C 0.8658(4) 0.2302(4) 0.3583(3) 0.045(3) Uani 0.5 1 d G . P A 1
C17 C 0.7703(4) 0.1775(4) 0.3447(3) 0.044(3) Uani 0.5 1 d G . P A 1
C23 C 0.6289(5) 0.1062(5) 0.4332(5) 0.071(4) Uani 0.5 1 d G U P A 1
H23A H 0.636778 0.074519 0.483787 0.106 Uiso 0.5 1 d R U P A 1
H23B H 0.615470 0.059967 0.391637 0.106 Uiso 0.5 1 d R U P A 1
H23C H 0.570485 0.149906 0.432656 0.106 Uiso 0.5 1 d R U P A 1
C24 C 0.7869(7) 0.2001(6) 0.5680(3) 0.053(3) Uani 0.5 1 d G . P A 1
H24A H 0.830508 0.248697 0.593677 0.080 Uiso 0.5 1 d R U P A 1
H24B H 0.808153 0.139106 0.589308 0.080 Uiso 0.5 1 d R U P A 1
H24C H 0.713980 0.211492 0.577346 0.080 Uiso 0.5 1 d R U P A 1
C25 C 0.9766(5) 0.2978(5) 0.4828(5) 0.076(5) Uani 0.5 1 d G . P A 1
H25A H 0.984156 0.358430 0.457638 0.113 Uiso 0.5 1 d R U P A 1
H25B H 1.040270 0.261393 0.479149 0.113 Uiso 0.5 1 d R U P A 1
H25C H 0.964217 0.307191 0.537878 0.113 Uiso 0.5 1 d R U P A 1
C21 C 0.9358(6) 0.2643(6) 0.2953(4) 0.081(5) Uani 0.5 1 d G U P A 1
H21A H 0.896464 0.263265 0.244228 0.121 Uiso 0.5 1 d R U P A 1
H21B H 0.996395 0.223329 0.294169 0.121 Uiso 0.5 1 d R U P A 1
H21C H 0.958950 0.328038 0.307408 0.121 Uiso 0.5 1 d R U P A 1
C22 C 0.7209(7) 0.1459(6) 0.2646(3) 0.074(4) Uani 0.5 1 d G U P A 1
H22A H 0.648769 0.126797 0.269757 0.111 Uiso 0.5 1 d R U P A 1
H22B H 0.760251 0.093150 0.245708 0.111 Uiso 0.5 1 d R U P A 1
H22C H 0.722187 0.197519 0.227377 0.111 Uiso 0.5 1 d R U P A 1
C18A C 0.7798(4) 0.1995(3) 0.4683(3) 0.029(2) Uani 0.5 1 d G . P A 2
C19A C 0.8703(4) 0.2591(4) 0.4662(3) 0.035(3) Uani 0.5 1 d G . P A 2
C20A C 0.8925(4) 0.2706(4) 0.3853(3) 0.046(3) Uani 0.5 1 d G . P A 2
C16A C 0.8157(5) 0.2182(4) 0.3374(2) 0.043(4) Uani 0.5 1 d G . P A 2
C17A C 0.7461(4) 0.1743(3) 0.3887(3) 0.040(3) Uani 0.5 1 d G . P A 2
C23A C 0.7285(6) 0.1685(5) 0.5422(4) 0.052(3) Uani 0.5 1 d G . P A 2
H23D H 0.726871 0.221004 0.578561 0.079 Uiso 0.5 1 d R U P A 2
H23E H 0.768598 0.117258 0.567274 0.079 Uiso 0.5 1 d R U P A 2
H23F H 0.657349 0.147452 0.527838 0.079 Uiso 0.5 1 d R U P A 2
C24A C 0.9320(6) 0.3025(5) 0.5375(4) 0.066(4) Uani 0.5 1 d G . P A 2
H24D H 0.963330 0.361254 0.522126 0.098 Uiso 0.5 1 d R U P A 2
H24E H 0.986952 0.259408 0.556925 0.098 Uiso 0.5 1 d R U P A 2
H24F H 0.885121 0.314360 0.578653 0.098 Uiso 0.5 1 d R U P A 2
C25A C 0.9820(5) 0.3285(5) 0.3554(5) 0.075(4) Uani 0.5 1 d G . P A 2
H25D H 0.961833 0.351109 0.302658 0.113 Uiso 0.5 1 d R U P A 2
H25E H 1.044219 0.289491 0.354414 0.113 Uiso 0.5 1 d R U P A 2
H25F H 0.996814 0.381672 0.390287 0.113 Uiso 0.5 1 d R U P A 2
C21A C 0.8093(7) 0.2106(6) 0.2477(3) 0.078(4) Uani 0.5 1 d G U P A 2
H21D H 0.736448 0.214386 0.227258 0.117 Uiso 0.5 1 d R U P A 2
H21E H 0.838660 0.150859 0.232678 0.117 Uiso 0.5 1 d R U P A 2
H21F H 0.848689 0.261640 0.226226 0.117 Uiso 0.5 1 d R U P A 2
C22A C 0.6526(5) 0.1117(5) 0.3632(5) 0.074(4) Uani 0.5 1 d G U P A 2
H22D H 0.591767 0.150666 0.348960 0.111 Uiso 0.5 1 d R U P A 2
H22E H 0.637551 0.070316 0.406256 0.111 Uiso 0.5 1 d R U P A 2
H22F H 0.669141 0.074285 0.318014 0.111 Uiso 0.5 1 d R U P A 2
Cl1 Cl -0.01522(18) -0.0090(2) 0.6180(2) 0.1302(11) Uani 1 1 d . . . . .
Cl2 Cl 0.1524(2) 0.11698(19) 0.68401(18) 0.1117(9) Uani 1 1 d . . . . .
C1S C 0.1026(6) 0.0495(5) 0.6013(6) 0.086(3) Uani 1 1 d . . . . .
H1SA H 0.090262 0.092018 0.554688 0.103 Uiso 1 1 calc R U . . .
H1SB H 0.156493 0.001861 0.588478 0.103 Uiso 1 1 calc R U . . .
P1 P 0.3043(3) 0.1668(6) 0.43936(19) 0.0363(11) Uani 0.5 1 d D . P B 1
P1A P 0.2805(3) 0.1721(6) 0.4235(2) 0.0362(10) Uani 0.5 1 d D . P B 2
F1 F 0.3675(2) 0.1465(2) 0.36341(19) 0.0554(8) Uani 1 1 d D . . . .
F2 F 0.1951(5) 0.1624(9) 0.3868(5) 0.077(3) Uani 0.5 1 d D . P B 1
F2A F 0.1989(7) 0.1741(8) 0.3474(4) 0.080(3) Uani 0.5 1 d D . P B 2
F3 F 0.2953(13) 0.0557(7) 0.4532(10) 0.074(5) Uani 0.5 1 d D U P B 1
F3A F 0.2574(12) 0.0623(7) 0.4350(8) 0.061(3) Uani 0.5 1 d D U P B 2
F4 F 0.4170(5) 0.1585(7) 0.4868(5) 0.067(2) Uani 0.5 1 d D . P B 1
F4A F 0.3580(10) 0.1783(10) 0.5017(5) 0.109(4) Uani 0.5 1 d D U P B 2
F5 F 0.326(2) 0.2762(7) 0.4244(14) 0.061(4) Uani 0.5 1 d D . P B 1
F5A F 0.299(2) 0.2831(7) 0.4164(16) 0.081(8) Uani 0.5 1 d D . P B 2
F6 F 0.2478(8) 0.1824(5) 0.5192(4) 0.066(2) Uani 0.5 1 d D . P B 1
F6A F 0.1857(6) 0.2026(5) 0.4748(6) 0.069(2) Uani 0.5 1 d D . P B 2

loop_
_atom_site_aniso_label
_atom_site_aniso_U_11
_atom_site_aniso_U_22
_atom_site_aniso_U_33
_atom_site_aniso_U_23
_atom_site_aniso_U_13
_atom_site_aniso_U_12
Ru1 0.03058(17) 0.03649(18) 0.02023(15) -0.00178(13) 0.00350(11) 0.00885(15)
N1 0.0360(18) 0.0272(16) 0.0204(14) -0.0011(12) 0.0051(13) 0.0018(14)
N2 0.039(2) 0.0306(18) 0.043(2) -0.0069(16) 0.0125(17) -0.0011(16)
N3 0.0309(19) 0.050(2) 0.045(2) -0.0187(19) 0.0060(16) -0.0047(18)
N4 0.0324(18) 0.044(2) 0.0221(15) -0.0007(14) 0.0025(13) 0.0136(16)
C1 0.043(2) 0.029(2) 0.0241(18) 0.0011(15) -0.0009(16) 0.0040(17)
C2 0.040(2) 0.035(2) 0.034(2) -0.0052(18) -0.0044(18) 0.002(2)
C3 0.051(3) 0.039(2) 0.027(2) -0.0012(18) -0.0094(19) 0.007(2)
C4 0.057(3) 0.034(2) 0.0222(18) 0.0058(16) 0.0034(18) 0.008(2)
C5 0.045(2) 0.0251(18) 0.0214(17) -0.0015(14) 0.0068(16) 0.0060(17)
C6 0.045(2) 0.030(2) 0.032(2) 0.0018(17) 0.0096(18) 0.0039(18)
C7 0.029(2) 0.038(2) 0.036(2) -0.0101(18) 0.0068(17) -0.0005(18)
C8 0.043(3) 0.031(2) 0.062(3) -0.006(2) 0.013(2) -0.002(2)
C9 0.039(3) 0.038(3) 0.071(4) -0.020(2) 0.012(2) -0.005(2)
C10 0.041(3) 0.058(3) 0.040(3) -0.022(2) -0.004(2) 0.006(2)
C11 0.042(2) 0.049(3) 0.027(2) -0.0045(19) 0.0004(18) 0.017(2)
C12 0.063(3) 0.049(3) 0.029(2) -0.008(2) 0.007(2) 0.019(3)
C13 0.072(4) 0.050(3) 0.036(2) 0.005(2) 0.023(2) 0.023(3)
C14 0.048(3) 0.053(3) 0.034(2) 0.007(2) 0.017(2) 0.016(2)
C15 0.037(2) 0.049(3) 0.0264(19) 0.0024(18) 0.0051(17) 0.013(2)
C18 0.041(5) 0.017(4) 0.062(8) -0.001(4) 0.004(5) 0.003(4)
C19 0.055(7) 0.037(8) 0.041(6) -0.002(5) -0.006(6) 0.008(6)
C20 0.036(6) 0.038(6) 0.049(7) -0.007(5) -0.008(5) 0.005(5)
C16 0.068(9) 0.037(6) 0.033(6) 0.002(5) 0.011(6) 0.021(6)
C17 0.064(8) 0.044(6) 0.022(5) -0.008(5) -0.006(5) 0.019(6)
C23 0.053(7) 0.046(6) 0.110(10) 0.017(7) -0.015(7) -0.015(5)
C24 0.069(8) 0.058(7) 0.034(5) 0.015(5) 0.011(5) 0.019(6)
C25 0.034(6) 0.043(6) 0.145(15) -0.020(8) -0.030(7) 0.014(5)
C21 0.074(8) 0.099(10) 0.076(8) 0.038(8) 0.048(7) 0.047(8)
C22 0.110(10) 0.054(6) 0.053(7) -0.032(6) -0.026(7) 0.034(7)
C18A 0.043(5) 0.019(6) 0.026(4) 0.011(4) 0.015(4) 0.016(4)
C19A 0.035(5) 0.021(4) 0.049(6) 0.001(4) -0.001(4) 0.015(4)
C20A 0.057(7) 0.036(6) 0.050(7) 0.021(5) 0.031(5) 0.032(5)
C16A 0.073(10) 0.044(7) 0.014(4) 0.003(4) 0.012(5) 0.044(7)
C17A 0.053(7) 0.022(4) 0.044(7) -0.008(5) -0.006(5) 0.013(5)
C23A 0.062(7) 0.044(6) 0.053(7) 0.018(5) 0.020(6) 0.017(6)
C24A 0.053(7) 0.078(9) 0.062(8) -0.002(7) -0.021(6) 0.020(7)
C25A 0.041(6) 0.078(9) 0.112(12) 0.038(9) 0.035(7) 0.019(6)
C21A 0.105(10) 0.085(9) 0.045(6) -0.015(6) 0.002(7) 0.036(8)
C22A 0.081(9) 0.035(6) 0.103(10) -0.021(6) -0.010(8) 0.001(6)
Cl1 0.0580(11) 0.1004(18) 0.236(4) 0.006(2) 0.0392(16) -0.0151(12)
Cl2 0.0947(16) 0.1051(18) 0.140(2) -0.0369(16) 0.0398(15) -0.0219(14)
C1S 0.054(4) 0.061(4) 0.145(8) -0.006(5) 0.029(4) -0.006(3)
P1 0.054(2) 0.0295(19) 0.0261(15) -0.0080(17) 0.0057(16) -0.010(2)
P1A 0.047(2) 0.0320(16) 0.0301(16) -0.0064(19) 0.0028(16) -0.0028(19)
F1 0.0534(19) 0.0447(16) 0.071(2) -0.0090(16) 0.0239(16) -0.0038(14)
F2 0.032(3) 0.142(9) 0.057(5) 0.018(6) -0.002(3) -0.006(4)
F2A 0.093(7) 0.089(7) 0.055(5) -0.015(5) -0.017(5) 0.035(5)
F3 0.113(11) 0.040(5) 0.073(8) 0.019(4) 0.031(7) -0.008(5)
F3A 0.096(9) 0.039(5) 0.051(6) -0.014(4) 0.029(6) -0.015(4)
F4 0.072(6) 0.072(6) 0.055(4) 0.006(4) -0.005(4) 0.001(5)
F4A 0.120(9) 0.130(9) 0.070(7) -0.018(6) -0.050(7) 0.031(8)
F5 0.060(8) 0.035(5) 0.091(8) -0.022(6) 0.030(5) -0.004(5)
F5A 0.101(18) 0.026(4) 0.124(12) 0.015(6) 0.065(12) 0.017(5)
F6 0.107(7) 0.048(4) 0.048(4) -0.012(3) 0.038(4) -0.008(4)
F6A 0.087(6) 0.053(4) 0.073(5) -0.024(4) 0.043(5) -0.016(4)

loop_
_atom_type_symbol
_atom_type_description
_atom_type_scat_dispersion_real
_atom_type_scat_dispersion_imag
_atom_type_scat_source
C C 0.0033 0.0016 'International Tables Vol C Tables 4.2.6.8 and 6.1.1.4'
H H 0.0000 0.0000 'International Tables Vol C Tables 4.2.6.8 and 6.1.1.4'
Cl Cl 0.1484 0.1585 'International Tables Vol C Tables 4.2.6.8 and 6.1.1.4'
F F 0.0171 0.0103 'International Tables Vol C Tables 4.2.6.8 and 6.1.1.4'
N N 0.0061 0.0033 'International Tables Vol C Tables 4.2.6.8 and 6.1.1.4'
P P 0.1023 0.0942 'International Tables Vol C Tables 4.2.6.8 and 6.1.1.4'
Ru Ru -1.2594 0.8363 'International Tables Vol C Tables 4.2.6.8 and 6.1.1.4'

loop_
_geom_angle_atom_site_label_1
_geom_angle_atom_site_label_2
_geom_angle_atom_site_label_3
_geom_angle
_geom_angle_site_symmetry_1
_geom_angle_site_symmetry_3
_geom_angle_publ_flag
N1 Ru1 N4 94.36(13) . . ?
N1 Ru1 C19 140.99(16) . . ?
N1 Ru1 C20 148.76(16) . . ?
N1 Ru1 C16 112.20(17) . . ?
N1 Ru1 C17 91.34(15) . . ?
N1 Ru1 C19A 161.18(15) . . ?
N4 Ru1 C19 93.39(15) . . ?
N4 Ru1 C20 115.83(17) . . ?
N4 Ru1 C16 152.10(16) . . ?
N4 Ru1 C17 140.40(19) . . ?
C7 Ru1 N1 82.04(16) . . ?
C7 Ru1 N4 82.47(16) . . ?
C7 Ru1 C19 136.92(19) . . ?
C7 Ru1 C20 108.46(18) . . ?
C7 Ru1 C16 108.68(18) . . ?
C7 Ru1 C17 137.12(19) . . ?
C7 Ru1 C18A 143.80(19) . . ?
C7 Ru1 C19A 107.13(18) . . ?
C7 Ru1 C20A 94.63(18) . . ?
C7 Ru1 C16A 117.6(2) . . ?
C7 Ru1 C17A 156.74(19) . . ?
C19 Ru1 C17 59.96(11) . . ?
C20 Ru1 C19 36.49(8) . . ?
C20 Ru1 C16 36.80(7) . . ?
C20 Ru1 C17 60.61(10) . . ?
C16 Ru1 C19 60.72(11) . . ?
C16 Ru1 C17 36.23(7) . . ?
C18A Ru1 N1 134.13(17) . . ?
C18A Ru1 N4 93.95(15) . . ?
C18A Ru1 C19A 38.47(8) . . ?
C18A Ru1 C20A 64.73(12) . . ?
C19A Ru1 N4 103.01(15) . . ?
C20A Ru1 N1 126.27(17) . . ?
C20A Ru1 N4 138.63(18) . . ?
C20A Ru1 C19A 38.44(8) . . ?
C16A Ru1 N1 96.32(16) . . ?
C16A Ru1 N4 158.40(17) . . ?
C16A Ru1 C18A 65.28(12) . . ?
C16A Ru1 C19A 64.91(12) . . ?
C16A Ru1 C20A 38.90(8) . . ?
C17A Ru1 N1 100.09(17) . . ?
C17A Ru1 N4 120.17(18) . . ?
C17A Ru1 C18A 38.96(8) . . ?
C17A Ru1 C19A 64.95(12) . . ?
C17A Ru1 C20A 65.25(12) . . ?
C17A Ru1 C16A 39.24(8) . . ?
C1 N1 Ru1 119.2(3) . . ?
C1 N1 C5 117.4(4) . . ?
C5 N1 Ru1 123.2(3) . . ?
C7 N2 C6 119.5(4) . . ?
C7 N2 C8 111.8(4) . . ?
C8 N2 C6 127.8(4) . . ?
C7 N3 C9 111.5(4) . . ?
C7 N3 C10 119.7(4) . . ?
C9 N3 C10 128.2(4) . . ?
C11 N4 Ru1 124.1(3) . . ?
C15 N4 Ru1 117.9(3) . . ?
C15 N4 C11 117.6(4) . . ?
N1 C1 H1 118.0 . . ?
N1 C1 C2 123.9(4) . . ?
C2 C1 H1 118.0 . . ?
C1 C2 H2 121.0 . . ?
C3 C2 C1 118.1(5) . . ?
C3 C2 H2 121.0 . . ?
C2 C3 H3 120.5 . . ?
C4 C3 C2 118.9(4) . . ?
C4 C3 H3 120.5 . . ?
C3 C4 H4 120.0 . . ?
C3 C4 C5 120.1(4) . . ?
C5 C4 H4 120.0 . . ?
N1 C5 C4 121.6(4) . . ?
N1 C5 C6 118.1(4) . . ?
C4 C5 C6 120.2(4) . . ?
N2 C6 C5 111.0(4) . . ?
N2 C6 H6A 109.4 . . ?
N2 C6 H6B 109.4 . . ?
C5 C6 H6A 109.4 . . ?
C5 C6 H6B 109.4 . . ?
H6A C6 H6B 108.0 . . ?
N2 C7 Ru1 126.9(3) . . ?
N2 C7 N3 104.0(4) . . ?
N3 C7 Ru1 127.9(4) . . ?
N2 C8 H8 127.1 . . ?
C9 C8 N2 105.8(5) . . ?
C9 C8 H8 127.1 . . ?
N3 C9 H9 126.6 . . ?
C8 C9 N3 106.9(4) . . ?
C8 C9 H9 126.6 . . ?
N3 C10 H10A 109.2 . . ?
N3 C10 H10B 109.2 . . ?
N3 C10 C11 112.1(4) . . ?
H10A C10 H10B 107.9 . . ?
C11 C10 H10A 109.2 . . ?
C11 C10 H10B 109.2 . . ?
N4 C11 C10 119.1(4) . . ?
N4 C11 C12 121.5(5) . . ?
C12 C11 C10 119.4(5) . . ?
C11 C12 H12 119.8 . . ?
C13 C12 C11 120.3(5) . . ?
C13 C12 H12 119.8 . . ?
C12 C13 H13 120.6 . . ?
C12 C13 C14 118.7(5) . . ?
C14 C13 H13 120.6 . . ?
C13 C14 H14 120.6 . . ?
C13 C14 C15 118.8(5) . . ?
C15 C14 H14 120.6 . . ?
N4 C15 C14 123.1(5) . . ?
N4 C15 H15 118.5 . . ?
C14 C15 H15 118.5 . . ?
C19 C18 Ru1 70.59(15) . . ?
C19 C18 C23 126.0 . . ?
C17 C18 Ru1 71.37(15) . . ?
C17 C18 C19 108.0 . . ?
C17 C18 C23 126.0 . . ?
C23 C18 Ru1 123.68(14) . . ?
C18 C19 Ru1 73.62(15) . . ?
C18 C19 C24 126.0 . . ?
C20 C19 Ru1 69.98(16) . . ?
C20 C19 C18 108.0 . . ?
C20 C19 C24 126.0 . . ?
C24 C19 Ru1 122.08(14) . . ?
C19 C20 Ru1 73.53(16) . . ?
C19 C20 C25 126.0 . . ?
C16 C20 Ru1 72.05(16) . . ?
C16 C20 C19 108.0 . . ?
C16 C20 C25 126.0 . . ?
C25 C20 Ru1 120.22(15) . . ?
C20 C16 Ru1 71.15(16) . . ?
C20 C16 C17 108.0 . . ?
C20 C16 C21 126.0 . . ?
C17 C16 Ru1 73.92(16) . . ?
C17 C16 C21 126.0 . . ?
C21 C16 Ru1 120.69(15) . . ?
C18 C17 Ru1 72.98(16) . . ?
C18 C17 C16 108.0 . . ?
C18 C17 C22 126.0 . . ?
C16 C17 Ru1 69.85(15) . . ?
C16 C17 C22 126.0 . . ?
C22 C17 Ru1 122.83(15) . . ?
C18 C23 H23A 109.5 . . ?
C18 C23 H23B 109.5 . . ?
C18 C23 H23C 109.5 . . ?
H23A C23 H23B 109.5 . . ?
H23A C23 H23C 109.5 . . ?
H23B C23 H23C 109.5 . . ?
C19 C24 H24A 109.5 . . ?
C19 C24 H24B 109.5 . . ?
C19 C24 H24C 109.5 . . ?
H24A C24 H24B 109.5 . . ?
H24A C24 H24C 109.5 . . ?
H24B C24 H24C 109.5 . . ?
C20 C25 H25A 109.5 . . ?
C20 C25 H25B 109.5 . . ?
C20 C25 H25C 109.5 . . ?
H25A C25 H25B 109.5 . . ?
H25A C25 H25C 109.5 . . ?
H25B C25 H25C 109.5 . . ?
C16 C21 H21A 109.5 . . ?
C16 C21 H21B 109.5 . . ?
C16 C21 H21C 109.5 . . ?
H21A C21 H21B 109.5 . . ?
H21A C21 H21C 109.5 . . ?
H21B C21 H21C 109.5 . . ?
C17 C22 H22A 109.5 . . ?
C17 C22 H22B 109.5 . . ?
C17 C22 H22C 109.5 . . ?
H22A C22 H22B 109.5 . . ?
H22A C22 H22C 109.5 . . ?
H22B C22 H22C 109.5 . . ?
C19A C18A Ru1 71.57(16) . . ?
C19A C18A C17A 108.0 . . ?
C19A C18A C23A 126.0 . . ?
C17A C18A Ru1 69.35(17) . . ?
C17A C18A C23A 126.0 . . ?
C23A C18A Ru1 124.68(14) . . ?
C18A C19A Ru1 69.96(16) . . ?
C18A C19A C20A 108.0 . . ?
C18A C19A C24A 126.0 . . ?
C20A C19A Ru1 70.12(16) . . ?
C20A C19A C24A 126.0 . . ?
C24A C19A Ru1 125.51(15) . . ?
C19A C20A Ru1 71.44(16) . . ?
C19A C20A C25A 126.0 . . ?
C16A C20A Ru1 69.33(17) . . ?
C16A C20A C19A 108.0 . . ?
C16A C20A C25A 126.0 . . ?
C25A C20A Ru1 124.82(15) . . ?
C20A C16A Ru1 71.78(17) . . ?
C20A C16A C17A 108.0 . . ?
C20A C16A C21A 126.0 . . ?
C17A C16A Ru1 70.29(16) . . ?
C17A C16A C21A 126.0 . . ?
C21A C16A Ru1 123.57(15) . . ?
C18A C17A Ru1 71.69(17) . . ?
C18A C17A C16A 108.0 . . ?
C18A C17A C22A 126.0 . . ?
C16A C17A Ru1 70.47(16) . . ?
C16A C17A C22A 126.0 . . ?
C22A C17A Ru1 123.48(15) . . ?
C18A C23A H23D 109.5 . . ?
C18A C23A H23E 109.5 . . ?
C18A C23A H23F 109.5 . . ?
H23D C23A H23E 109.5 . . ?
H23D C23A H23F 109.5 . . ?
H23E C23A H23F 109.5 . . ?
C19A C24A H24D 109.5 . . ?
C19A C24A H24E 109.5 . . ?
C19A C24A H24F 109.5 . . ?
H24D C24A H24E 109.5 . . ?
H24D C24A H24F 109.5 . . ?
H24E C24A H24F 109.5 . . ?
C20A C25A H25D 109.5 . . ?
C20A C25A H25E 109.5 . . ?
C20A C25A H25F 109.5 . . ?
H25D C25A H25E 109.5 . . ?
H25D C25A H25F 109.5 . . ?
H25E C25A H25F 109.5 . . ?
C16A C21A H21D 109.5 . . ?
C16A C21A H21E 109.5 . . ?
C16A C21A H21F 109.5 . . ?
H21D C21A H21E 109.5 . . ?
H21D C21A H21F 109.5 . . ?
H21E C21A H21F 109.5 . . ?
C17A C22A H22D 109.5 . . ?
C17A C22A H22E 109.5 . . ?
C17A C22A H22F 109.5 . . ?
H22D C22A H22E 109.5 . . ?
H22D C22A H22F 109.5 . . ?
H22E C22A H22F 109.5 . . ?
Cl1 C1S Cl2 112.7(5) . . ?
Cl1 C1S H1SA 109.0 . . ?
Cl1 C1S H1SB 109.0 . . ?
Cl2 C1S H1SA 109.0 . . ?
Cl2 C1S H1SB 109.0 . . ?
H1SA C1S H1SB 107.8 . . ?
F1 P1 F3 89.2(8) . . ?
F1 P1 F4 84.5(4) . . ?
F1 P1 F5 86.8(8) . . ?
F2 P1 F1 90.8(4) . . ?
F2 P1 F3 88.5(8) . . ?
F2 P1 F4 172.6(7) . . ?
F2 P1 F5 95.9(11) . . ?
F4 P1 F3 85.7(8) . . ?
F4 P1 F5 89.6(11) . . ?
F5 P1 F3 174.1(11) . . ?
F6 P1 F1 175.5(6) . . ?
F6 P1 F2 92.9(5) . . ?
F6 P1 F3 88.2(8) . . ?
F6 P1 F4 91.6(5) . . ?
F6 P1 F5 95.5(9) . . ?
F2A P1A F1 86.0(4) . . ?
F2A P1A F3A 90.1(8) . . ?
F2A P1A F4A 175.2(8) . . ?
F2A P1A F5A 90.7(12) . . ?
F2A P1A F6A 87.8(5) . . ?
F3A P1A F1 90.0(7) . . ?
F3A P1A F6A 92.5(7) . . ?
F4A P1A F1 97.3(6) . . ?
F4A P1A F3A 93.5(8) . . ?
F4A P1A F5A 85.6(12) . . ?
F4A P1A F6A 88.7(6) . . ?
F5A P1A F1 93.6(9) . . ?
F5A P1A F3A 176.4(11) . . ?
F5A P1A F6A 84.0(10) . . ?
F6A P1A F1 173.4(6) . . ?

loop_
_geom_bond_atom_site_label_1
_geom_bond_atom_site_label_2
_geom_bond_distance
_geom_bond_site_symmetry_2
_geom_bond_publ_flag
Ru1 N1 2.155(3) . ?
Ru1 N4 2.166(3) . ?
Ru1 C7 2.002(5) . ?
Ru1 C19 2.290(5) . ?
Ru1 C20 2.244(5) . ?
Ru1 C16 2.255(5) . ?
Ru1 C17 2.308(5) . ?
Ru1 C18A 2.144(5) . ?
Ru1 C19A 2.165(5) . ?
Ru1 C20A 2.148(5) . ?
Ru1 C16A 2.116(5) . ?
Ru1 C17A 2.113(5) . ?
N1 C1 1.345(6) . ?
N1 C5 1.360(5) . ?
N2 C6 1.459(6) . ?
N2 C7 1.341(6) . ?
N2 C8 1.401(6) . ?
N3 C7 1.359(6) . ?
N3 C9 1.382(7) . ?
N3 C10 1.455(7) . ?
N4 C11 1.346(6) . ?
N4 C15 1.344(6) . ?
C1 H1 0.9500 . ?
C1 C2 1.388(6) . ?
C2 H2 0.9500 . ?
C2 C3 1.388(7) . ?
C3 H3 0.9500 . ?
C3 C4 1.377(7) . ?
C4 H4 0.9500 . ?
C4 C5 1.391(6) . ?
C5 C6 1.494(6) . ?
C6 H6A 0.9900 . ?
C6 H6B 0.9900 . ?
C8 H8 0.9500 . ?
C8 C9 1.345(8) . ?
C9 H9 0.9500 . ?
C10 H10A 0.9900 . ?
C10 H10B 0.9900 . ?
C10 C11 1.505(8) . ?
C11 C12 1.394(6) . ?
C12 H12 0.9500 . ?
C12 C13 1.366(8) . ?
C13 H13 0.9500 . ?
C13 C14 1.371(8) . ?
C14 H14 0.9500 . ?
C14 C15 1.394(6) . ?
C15 H15 0.9500 . ?
C18 C19 1.4200 . ?
C18 C17 1.4200 . ?
C18 C23 1.5095 . ?
C19 C20 1.4200 . ?
C19 C24 1.5095 . ?
C20 C16 1.4200 . ?
C20 C25 1.5095 . ?
C16 C17 1.4200 . ?
C16 C21 1.5095 . ?
C17 C22 1.5095 . ?
C23 H23A 0.9600 . ?
C23 H23B 0.9599 . ?
C23 H23C 0.9601 . ?
C24 H24A 0.9599 . ?
C24 H24B 0.9598 . ?
C24 H24C 0.9599 . ?
C25 H25A 0.9600 . ?
C25 H25B 0.9600 . ?
C25 H25C 0.9600 . ?
C21 H21A 0.9600 . ?
C21 H21B 0.9600 . ?
C21 H21C 0.9600 . ?
C22 H22A 0.9601 . ?
C22 H22B 0.9602 . ?
C22 H22C 0.9600 . ?
C18A C19A 1.4200 . ?
C18A C17A 1.4200 . ?
C18A C23A 1.5095 . ?
C19A C20A 1.4200 . ?
C19A C24A 1.5095 . ?
C20A C16A 1.4200 . ?
C20A C25A 1.5095 . ?
C16A C17A 1.4200 . ?
C16A C21A 1.5095 . ?
C17A C22A 1.5095 . ?
C23A H23D 0.9600 . ?
C23A H23E 0.9599 . ?
C23A H23F 0.9600 . ?
C24A H24D 0.9600 . ?
C24A H24E 0.9599 . ?
C24A H24F 0.9601 . ?
C25A H25D 0.9599 . ?
C25A H25E 0.9600 . ?
C25A H25F 0.9600 . ?
C21A H21D 0.9599 . ?
C21A H21E 0.9599 . ?
C21A H21F 0.9599 . ?
C22A H22D 0.9599 . ?
C22A H22E 0.9599 . ?
C22A H22F 0.9600 . ?
Cl1 C1S 1.742(7) . ?
Cl2 C1S 1.761(9) . ?
C1S H1SA 0.9900 . ?
C1S H1SB 0.9900 . ?
P1 F1 1.584(3) . ?
P1 F2 1.583(3) . ?
P1 F3 1.585(3) . ?
P1 F4 1.584(3) . ?
P1 F5 1.585(3) . ?
P1 F6 1.583(3) . ?
P1A F1 1.590(3) . ?
P1A F2A 1.583(3) . ?
P1A F3A 1.586(3) . ?
P1A F4A 1.583(3) . ?
P1A F5A 1.585(3) . ?
P1A F6A 1.588(3) . ?

loop_
_geom_torsion_atom_site_label_1
_geom_torsion_atom_site_label_2
_geom_torsion_atom_site_label_3
_geom_torsion_atom_site_label_4
_geom_torsion
_geom_torsion_site_symmetry_1
_geom_torsion_site_symmetry_2
_geom_torsion_site_symmetry_3
_geom_torsion_site_symmetry_4
_geom_torsion_publ_flag
N1 C5 C6 N2 -51.6(5) . . . . ?
N3 C10 C11 N4 48.7(6) . . . . ?
C4 C5 C6 N2 130.6(4) . . . . ?
C5 C6 N2 C7 57.2(5) . . . . ?
C5 C6 N2 C8 -111.6(5) . . . . ?
C11 C10 N3 C7 -55.2(6) . . . . ?
C11 C10 N3 C9 115.1(5) . . . . ?
C12 C11 C10 N3 -132.9(5) . . . . ?
